data_7240617
loop_
_publ_author_name
'Gugin, Nikita'
'Presypkina, Eugenia V.'
'Virovets, Alexander Viktorovich'
'Davydova, Elena I.'
'Timoshkin, Alexey Y.'

_publ_section_title
;
 Structural Variety of Aluminium and Gallium Coordination Polymers Based
 on Bis-pyridylethylene: From Molecular Complexes to Ionic Networks
;
_journal_name_full CrystEngComm
_journal_paper_doi 10.1039/D0CE00541J
_journal_year 2020
_chemical_formula_moiety 'C36 H30 Al3 Br8 N6, Al Br4'
_chemical_formula_sum 'C36 H30 Al4 Br12 N6'
_chemical_formula_weight 1613.50
_chemical_properties_physical Air-sensitive,Moisture-sensitive
_space_group_crystal_system triclinic
_space_group_IT_number 2
_space_group_name_Hall '-P 1'
_space_group_name_H-M_alt 'P -1'
_atom_sites_solution_hydrogens geom
_audit_creation_method SHELXL-2014/7
_audit_update_record
;
2020-02-17 deposited with the CCDC.	2020-06-03 downloaded from the CCDC.
;
_cell_angle_alpha 106.005(2)
_cell_angle_beta 97.842(2)
_cell_angle_gamma 91.731(2)
_cell_formula_units_Z 2
_cell_length_a 11.6526(3)
_cell_length_b 14.1736(3)
_cell_length_c 16.6431(4)
_cell_measurement_reflns_used 17868
_cell_measurement_temperature 123(2)
_cell_measurement_theta_max 73.8570
_cell_measurement_theta_min 3.8250
_cell_volume 2610.86(11)
_computing_cell_refinement 'CrysAlisPro 1.171.38.42b (Rigaku OD, 2015)'
_computing_data_collection 'CrysAlisPro 1.171.38.42b (Rigaku OD, 2015)'
_computing_data_reduction 'CrysAlisPro 1.171.38.42b (Rigaku OD, 2015)'
_computing_structure_refinement 'SHELXL-2014/7 (Sheldrick, 2014)'
_computing_structure_solution 'SHELXT (Sheldrick, 2014)'
_diffrn_ambient_environment N~2~
_diffrn_ambient_temperature 123(2)
_diffrn_detector 'CCD plate'
_diffrn_detector_area_resol_mean 4.2047
_diffrn_detector_type TitanS2
_diffrn_measured_fraction_theta_full 0.997
_diffrn_measured_fraction_theta_max 0.983
_diffrn_measurement_device_type 'Rigaku Oxford Diffraction SuperNova'
_diffrn_measurement_method '\w scans'
_diffrn_radiation_type CuK\a
_diffrn_radiation_wavelength 1.54178
_diffrn_reflns_av_R_equivalents 0.0322
_diffrn_reflns_av_unetI/netI 0.0300
_diffrn_reflns_Laue_measured_fraction_full 0.997
_diffrn_reflns_Laue_measured_fraction_max 0.983
_diffrn_reflns_limit_h_max 14
_diffrn_reflns_limit_h_min -14
_diffrn_reflns_limit_k_max 17
_diffrn_reflns_limit_k_min -17
_diffrn_reflns_limit_l_max 19
_diffrn_reflns_limit_l_min -20
_diffrn_reflns_number 30215
_diffrn_reflns_point_group_measured_fraction_full 0.997
_diffrn_reflns_point_group_measured_fraction_max 0.983
_diffrn_reflns_theta_full 67.500
_diffrn_reflns_theta_max 73.847
_diffrn_reflns_theta_min 3.640
_diffrn_source_type 'microfocus SuperNova source'
_exptl_absorpt_coefficient_mu 11.856
_exptl_absorpt_correction_T_max 0.708
_exptl_absorpt_correction_T_min 0.429
_exptl_absorpt_correction_type gaussian
_exptl_absorpt_process_details
;
CrysAlisPro 1.171.38.42b (Rigaku Oxford Diffraction, 2015)
Numerical absorption correction based on gaussian integration over
			a multifaceted crystal model
Empirical absorption correction using spherical harmonics,
 implemented in SCALE3 ABSPACK scaling algorithm.
;
_exptl_crystal_colour colourless
_exptl_crystal_density_diffrn 2.052
_exptl_crystal_description block
_exptl_crystal_F_000 1520
_exptl_crystal_recrystallization_method Sublimation
_exptl_crystal_size_max 0.110
_exptl_crystal_size_mid 0.074
_exptl_crystal_size_min 0.041
_refine_diff_density_max 1.041
_refine_diff_density_min -0.976
_refine_diff_density_rms 0.098
_refine_ls_extinction_method none
_refine_ls_goodness_of_fit_ref 1.026
_refine_ls_hydrogen_treatment constr
_refine_ls_matrix_type full
_refine_ls_number_parameters 529
_refine_ls_number_reflns 10413
_refine_ls_number_restraints 0
_refine_ls_restrained_S_all 1.026
_refine_ls_R_factor_all 0.0329
_refine_ls_R_factor_gt 0.0288
_refine_ls_shift/su_max 0.002
_refine_ls_shift/su_mean 0.000
_refine_ls_structure_factor_coef Fsqd
_refine_ls_weighting_details 'w=1/[\s^2^(Fo^2^)+(0.0362P)^2^+3.2396P] where P=(Fo^2^+2Fc^2^)/3'
_refine_ls_weighting_scheme calc
_refine_ls_wR_factor_gt 0.0709
_refine_ls_wR_factor_ref 0.0736
_reflns_Friedel_coverage 0.000
_reflns_number_gt 9446
_reflns_number_total 10413
_reflns_threshold_expression 'I > 2\s(I)'
_cod_data_source_file d0ce00541j2.cif
_cod_data_source_block ayt44
_cod_original_cell_volume 2610.84(11)
_cod_database_code 7240617
_shelx_shelxl_version_number 2014/7
_shelx_space_group_comment
;
The symmetry employed for this shelxl refinement is uniquely defined
by the following loop, which should always be used as a source of
symmetry information in preference to the above space-group names.
They are only intended as comments.
;
_shelx_estimated_absorpt_t_min 0.355
_shelx_estimated_absorpt_t_max 0.642

loop_
_space_group_symop_operation_xyz
'x, y, z'
'-x, -y, -z'

loop_
_atom_site_label
_atom_site_type_symbol
_atom_site_fract_x
_atom_site_fract_y
_atom_site_fract_z
_atom_site_U_iso_or_equiv
_atom_site_adp_type
_atom_site_occupancy
_atom_site_site_symmetry_order
_atom_site_calc_flag
_atom_site_refinement_flags_posn
_atom_site_refinement_flags_adp
_atom_site_refinement_flags_occupancy
_atom_site_disorder_assembly
_atom_site_disorder_group
Al1 Al 0.48615(6) 0.75488(5) 0.48235(5) 0.01239(15) Uani 1 1 d . . . . .
Al2 Al 0.43901(9) 0.19786(7) 0.97252(7) 0.0301(2) Uani 1 1 d . . . . .
Al3 Al -0.05244(8) 0.89204(7) -0.23151(6) 0.02363(18) Uani 1 1 d . . . . .
Al4 Al 0.06213(8) 0.46468(7) 0.80816(6) 0.02553(19) Uani 1 1 d . . . . .
Br11 Br 0.39909(2) 0.90675(2) 0.55274(2) 0.01716(7) Uani 1 1 d . . . . .
Br12 Br 0.57127(2) 0.60342(2) 0.41038(2) 0.01739(7) Uani 1 1 d . . . . .
Br21 Br 0.41602(5) 0.05598(3) 0.86536(3) 0.05131(12) Uani 1 1 d . . . . .
Br22 Br 0.27080(4) 0.23001(4) 1.02656(3) 0.04644(11) Uani 1 1 d . . . . .
Br23 Br 0.59891(4) 0.20860(3) 1.06957(3) 0.04142(10) Uani 1 1 d . . . . .
Br31 Br -0.03687(8) 0.76035(11) -0.34439(10) 0.0304(2) Uani 0.7 1 d . . P A 1
Br33 Br 0.02297(11) 1.04496(9) -0.22733(8) 0.0293(2) Uani 0.7 1 d . . P A 1
Br32 Br -0.0095(3) 0.7739(3) -0.3428(3) 0.0304(2) Uani 0.3 1 d . . P A 2
Br34 Br 0.0427(3) 1.0280(3) -0.2406(2) 0.0293(2) Uani 0.3 1 d . . P A 2
Br35 Br -0.24332(3) 0.89830(2) -0.21335(2) 0.02676(8) Uani 1 1 d . . . . .
Br41 Br 0.15561(3) 0.54724(4) 0.73296(3) 0.04795(11) Uani 1 1 d . . . . .
Br42 Br 0.05591(4) 0.29765(3) 0.74826(3) 0.04642(11) Uani 1 1 d . . . . .
Br43 Br 0.15242(4) 0.50061(3) 0.94506(3) 0.04254(10) Uani 1 1 d . . . . .
Br44 Br -0.12489(3) 0.51206(3) 0.80548(3) 0.03595(9) Uani 1 1 d . . . . .
N1 N 0.33016(19) 0.67784(16) 0.47294(15) 0.0149(4) Uani 1 1 d . . . . .
N2 N 0.64090(19) 0.83346(16) 0.49294(15) 0.0147(4) Uani 1 1 d . . . . .
N3 N 0.53391(19) 0.72812(16) 0.59791(15) 0.0145(4) Uani 1 1 d . . . . .
N4 N 0.42785(19) 0.77503(16) 0.36683(15) 0.0144(4) Uani 1 1 d . . . . .
N5 N 0.4633(2) 0.30368(19) 0.92125(17) 0.0247(5) Uani 1 1 d . . . . .
N6 N 0.0249(2) 0.86348(19) -0.13118(16) 0.0227(5) Uani 1 1 d . . . . .
C111 C 0.2280(2) 0.7152(2) 0.45418(18) 0.0162(5) Uani 1 1 d . . . . .
H111 H 0.2292 0.7753 0.4394 0.019 Uiso 1 1 calc R U . . .
C112 C 0.1220(2) 0.6700(2) 0.45554(18) 0.0185(5) Uani 1 1 d . . . . .
H112 H 0.0521 0.6984 0.4411 0.022 Uiso 1 1 calc R U . . .
C113 C 0.1181(2) 0.5826(2) 0.47819(19) 0.0175(5) Uani 1 1 d . . . . .
C114 C 0.2234(2) 0.5425(2) 0.4953(2) 0.0196(6) Uani 1 1 d . . . . .
H114 H 0.2245 0.4820 0.5095 0.023 Uiso 1 1 calc R U . . .
C115 C 0.3259(2) 0.5909(2) 0.49151(18) 0.0167(5) Uani 1 1 d . . . . .
H115 H 0.3967 0.5619 0.5024 0.020 Uiso 1 1 calc R U . . .
C116 C 0.0061(2) 0.5377(2) 0.4842(2) 0.0207(6) Uani 1 1 d . . . . .
H116 H -0.0623 0.5642 0.4641 0.025 Uiso 1 1 calc R U . . .
C211 C 0.7038(2) 0.8213(2) 0.42871(19) 0.0194(6) Uani 1 1 d . . . . .
H211 H 0.6756 0.7739 0.3764 0.023 Uiso 1 1 calc R U . . .
C212 C 0.8077(3) 0.8751(2) 0.4362(2) 0.0235(6) Uani 1 1 d . . . . .
H212 H 0.8490 0.8647 0.3894 0.028 Uiso 1 1 calc R U . . .
C213 C 0.8518(2) 0.9448(2) 0.5123(2) 0.0200(6) Uani 1 1 d . . . . .
C214 C 0.7870(2) 0.9569(2) 0.57766(19) 0.0193(6) Uani 1 1 d . . . . .
H214 H 0.8135 1.0037 0.6306 0.023 Uiso 1 1 calc R U . . .
C215 C 0.6836(2) 0.9009(2) 0.56609(18) 0.0170(5) Uani 1 1 d . . . . .
H215 H 0.6406 0.9106 0.6120 0.020 Uiso 1 1 calc R U . . .
C216 C 0.9628(3) 1.0044(2) 0.5275(2) 0.0235(6) Uani 1 1 d . . . . .
H216 H 0.9825 1.0526 0.5806 0.028 Uiso 1 1 calc R U . . .
C311 C 0.4548(2) 0.7334(2) 0.65111(19) 0.0191(5) Uani 1 1 d . . . . .
H311 H 0.3880 0.7685 0.6431 0.023 Uiso 1 1 calc R U . . .
C312 C 0.4663(3) 0.6905(2) 0.71599(19) 0.0206(6) Uani 1 1 d . . . . .
H312 H 0.4072 0.6945 0.7507 0.025 Uiso 1 1 calc R U . . .
C313 C 0.5655(2) 0.6408(2) 0.73089(18) 0.0183(5) Uani 1 1 d . . . . .
C314 C 0.6528(2) 0.6449(2) 0.68230(18) 0.0182(5) Uani 1 1 d . . . . .
H314 H 0.7252 0.6188 0.6943 0.022 Uiso 1 1 calc R U . . .
C315 C 0.6335(2) 0.6872(2) 0.61642(18) 0.0173(5) Uani 1 1 d . . . . .
H315 H 0.6931 0.6874 0.5827 0.021 Uiso 1 1 calc R U . . .
C316 C 0.5741(3) 0.5805(2) 0.79034(18) 0.0195(6) Uani 1 1 d . . . . .
H316 H 0.6471 0.5767 0.8222 0.023 Uiso 1 1 calc R U . . .
C317 C 0.4802(3) 0.5311(2) 0.79985(18) 0.0200(6) Uani 1 1 d . . . . .
H317 H 0.4073 0.5466 0.7753 0.024 Uiso 1 1 calc R U . . .
C318 C 0.4783(3) 0.4551(2) 0.84459(18) 0.0196(6) Uani 1 1 d . . . . .
C319 C 0.3844(3) 0.3841(2) 0.8197(2) 0.0258(6) Uani 1 1 d . . . . .
H319 H 0.3243 0.3867 0.7758 0.031 Uiso 1 1 calc R U . . .
C320 C 0.3792(3) 0.3109(2) 0.8587(2) 0.0286(7) Uani 1 1 d . . . . .
H320 H 0.3146 0.2637 0.8414 0.034 Uiso 1 1 calc R U . . .
C321 C 0.5544(3) 0.3718(2) 0.94537(19) 0.0228(6) Uani 1 1 d . . . . .
H321 H 0.6137 0.3673 0.9891 0.027 Uiso 1 1 calc R U . . .
C322 C 0.5647(3) 0.4477(2) 0.90910(19) 0.0212(6) Uani 1 1 d . . . . .
H322 H 0.6298 0.4944 0.9278 0.025 Uiso 1 1 calc R U . . .
C411 C 0.3619(2) 0.70433(19) 0.30415(18) 0.0157(5) Uani 1 1 d . . . . .
H411 H 0.3526 0.6404 0.3112 0.019 Uiso 1 1 calc R U . . .
C412 C 0.3079(2) 0.7205(2) 0.23107(18) 0.0182(5) Uani 1 1 d . . . . .
H412 H 0.2589 0.6697 0.1905 0.022 Uiso 1 1 calc R U . . .
C413 C 0.3254(2) 0.8124(2) 0.21655(18) 0.0180(5) Uani 1 1 d . . . . .
C414 C 0.3988(2) 0.8834(2) 0.27891(18) 0.0185(5) Uani 1 1 d . . . . .
H414 H 0.4169 0.9455 0.2705 0.022 Uiso 1 1 calc R U . . .
C415 C 0.4447(2) 0.8633(2) 0.35269(18) 0.0170(5) Uani 1 1 d . . . . .
H415 H 0.4904 0.9141 0.3957 0.020 Uiso 1 1 calc R U . . .
C416 C 0.2713(3) 0.8364(2) 0.14056(18) 0.0212(6) Uani 1 1 d . . . . .
H416 H 0.3067 0.8900 0.1268 0.025 Uiso 1 1 calc R U . . .
C417 C 0.1766(3) 0.7895(2) 0.08909(19) 0.0237(6) Uani 1 1 d . . . . .
H417 H 0.1417 0.7346 0.1013 0.028 Uiso 1 1 calc R U . . .
C418 C 0.1232(3) 0.8175(2) 0.01475(19) 0.0221(6) Uani 1 1 d . . . . .
C419 C 0.0390(3) 0.7543(2) -0.0442(2) 0.0263(6) Uani 1 1 d . . . . .
H419 H 0.0135 0.6943 -0.0351 0.032 Uiso 1 1 calc R U . . .
C420 C -0.0077(3) 0.7788(2) -0.1158(2) 0.0272(7) Uani 1 1 d . . . . .
H420 H -0.0648 0.7345 -0.1558 0.033 Uiso 1 1 calc R U . . .
C421 C 0.1053(3) 0.9261(2) -0.0738(2) 0.0275(7) Uani 1 1 d . . . . .
H421 H 0.1281 0.9863 -0.0838 0.033 Uiso 1 1 calc R U . . .
C422 C 0.1553(3) 0.9058(2) -0.0014(2) 0.0276(7) Uani 1 1 d . . . . .
H422 H 0.2117 0.9516 0.0377 0.033 Uiso 1 1 calc R U . . .

loop_
_atom_site_aniso_label
_atom_site_aniso_U_11
_atom_site_aniso_U_22
_atom_site_aniso_U_33
_atom_site_aniso_U_23
_atom_site_aniso_U_13
_atom_site_aniso_U_12
Al1 0.0094(3) 0.0138(3) 0.0151(4) 0.0069(3) 0.0004(3) -0.0016(3)
Al2 0.0407(6) 0.0282(5) 0.0312(5) 0.0184(4) 0.0168(4) 0.0079(4)
Al3 0.0295(5) 0.0234(4) 0.0173(4) 0.0082(3) -0.0041(3) 0.0025(3)
Al4 0.0198(4) 0.0277(5) 0.0299(5) 0.0109(4) -0.0002(4) 0.0051(3)
Br11 0.01661(13) 0.01449(13) 0.02123(14) 0.00685(10) 0.00233(10) -0.00010(9)
Br12 0.01614(13) 0.01616(13) 0.02047(14) 0.00631(10) 0.00230(10) 0.00206(10)
Br21 0.0736(3) 0.02841(19) 0.0549(3) 0.00901(18) 0.0273(2) -0.00377(18)
Br22 0.0414(2) 0.0619(3) 0.0473(2) 0.0254(2) 0.02389(18) 0.00675(18)
Br23 0.0519(2) 0.0521(2) 0.0338(2) 0.02788(17) 0.01586(17) 0.02432(18)
Br31 0.0266(6) 0.0372(5) 0.02309(19) 0.0021(3) 0.0015(4) 0.0046(4)
Br33 0.0335(5) 0.0286(5) 0.0270(5) 0.0134(4) -0.0015(3) -0.0012(3)
Br32 0.0266(6) 0.0372(5) 0.02309(19) 0.0021(3) 0.0015(4) 0.0046(4)
Br34 0.0335(5) 0.0286(5) 0.0270(5) 0.0134(4) -0.0015(3) -0.0012(3)
Br35 0.03012(17) 0.02599(16) 0.02266(16) 0.00725(12) -0.00237(12) 0.00372(12)
Br41 0.02737(19) 0.0706(3) 0.0618(3) 0.0451(2) 0.00598(18) 0.00555(18)
Br42 0.0533(2) 0.02874(19) 0.0496(2) 0.00398(17) -0.00612(19) 0.01337(16)
Br43 0.0372(2) 0.0542(2) 0.0317(2) 0.00886(17) -0.00540(15) 0.01307(17)
Br44 0.01843(16) 0.03031(17) 0.0603(3) 0.01694(16) 0.00127(15) 0.00302(12)
N1 0.0118(10) 0.0149(10) 0.0199(12) 0.0082(9) 0.0022(9) -0.0016(8)
N2 0.0117(10) 0.0153(10) 0.0186(11) 0.0076(9) 0.0013(9) -0.0006(8)
N3 0.0129(10) 0.0154(10) 0.0172(11) 0.0085(9) 0.0013(8) -0.0005(8)
N4 0.0131(10) 0.0139(10) 0.0172(11) 0.0066(9) 0.0015(9) 0.0002(8)
N5 0.0277(14) 0.0269(13) 0.0248(13) 0.0133(11) 0.0089(11) 0.0072(10)
N6 0.0249(13) 0.0237(12) 0.0192(12) 0.0085(10) -0.0029(10) 0.0030(10)
C111 0.0133(12) 0.0164(12) 0.0210(14) 0.0095(10) 0.0012(10) -0.0001(10)
C112 0.0137(13) 0.0212(13) 0.0227(14) 0.0107(11) 0.0003(10) 0.0015(10)
C113 0.0124(12) 0.0177(13) 0.0233(14) 0.0079(11) 0.0025(10) -0.0027(10)
C114 0.0148(13) 0.0172(13) 0.0303(16) 0.0127(11) 0.0036(11) -0.0001(10)
C115 0.0125(12) 0.0156(12) 0.0240(14) 0.0092(11) 0.0020(10) 0.0001(9)
C116 0.0125(13) 0.0218(13) 0.0292(15) 0.0103(12) 0.0028(11) -0.0027(10)
C211 0.0167(13) 0.0224(14) 0.0189(14) 0.0055(11) 0.0039(11) -0.0045(10)
C212 0.0194(14) 0.0279(15) 0.0246(15) 0.0082(12) 0.0079(12) -0.0031(11)
C213 0.0131(13) 0.0223(14) 0.0270(15) 0.0126(12) -0.0001(11) -0.0019(10)
C214 0.0156(13) 0.0200(13) 0.0222(15) 0.0088(11) -0.0025(11) -0.0032(10)
C215 0.0147(13) 0.0205(13) 0.0172(13) 0.0092(11) -0.0002(10) -0.0009(10)
C216 0.0191(14) 0.0282(15) 0.0219(15) 0.0067(12) 0.0018(11) -0.0064(11)
C311 0.0174(13) 0.0216(13) 0.0216(14) 0.0106(11) 0.0043(11) 0.0038(10)
C312 0.0203(14) 0.0250(14) 0.0195(14) 0.0103(11) 0.0047(11) 0.0042(11)
C313 0.0208(14) 0.0171(13) 0.0174(13) 0.0072(10) 0.0000(11) 0.0001(10)
C314 0.0134(12) 0.0213(13) 0.0207(14) 0.0093(11) -0.0013(10) 0.0010(10)
C315 0.0123(12) 0.0196(13) 0.0208(14) 0.0085(11) 0.0003(10) -0.0020(10)
C316 0.0220(14) 0.0228(14) 0.0156(13) 0.0094(11) 0.0007(11) 0.0045(11)
C317 0.0215(14) 0.0220(14) 0.0187(14) 0.0097(11) 0.0018(11) 0.0053(11)
C318 0.0239(14) 0.0203(13) 0.0184(14) 0.0095(11) 0.0067(11) 0.0060(11)
C319 0.0221(15) 0.0320(16) 0.0294(17) 0.0180(13) 0.0047(12) 0.0034(12)
C320 0.0251(16) 0.0303(16) 0.0344(18) 0.0160(14) 0.0042(13) -0.0005(12)
C321 0.0278(15) 0.0252(15) 0.0172(14) 0.0089(11) 0.0027(12) 0.0059(12)
C322 0.0248(15) 0.0200(13) 0.0223(14) 0.0098(11) 0.0062(12) 0.0050(11)
C411 0.0168(13) 0.0113(11) 0.0186(13) 0.0047(10) 0.0008(10) -0.0010(9)
C412 0.0174(13) 0.0150(12) 0.0195(14) 0.0025(10) -0.0011(10) -0.0005(10)
C413 0.0216(14) 0.0175(13) 0.0161(13) 0.0066(10) 0.0026(11) 0.0054(10)
C414 0.0223(14) 0.0147(12) 0.0190(14) 0.0067(11) 0.0008(11) 0.0006(10)
C415 0.0181(13) 0.0159(12) 0.0175(13) 0.0065(10) 0.0018(10) -0.0015(10)
C416 0.0285(15) 0.0190(13) 0.0167(14) 0.0067(11) 0.0016(11) 0.0057(11)
C417 0.0266(15) 0.0256(15) 0.0200(15) 0.0099(12) -0.0008(12) 0.0048(12)
C418 0.0228(14) 0.0244(14) 0.0194(14) 0.0078(11) 0.0001(11) 0.0057(11)
C419 0.0279(16) 0.0271(15) 0.0252(16) 0.0129(13) -0.0024(13) 0.0001(12)
C420 0.0258(16) 0.0285(16) 0.0260(16) 0.0108(13) -0.0063(12) -0.0019(12)
C421 0.0333(17) 0.0236(15) 0.0250(16) 0.0098(12) -0.0033(13) 0.0003(12)
C422 0.0313(17) 0.0253(15) 0.0233(16) 0.0084(12) -0.0089(13) -0.0006(12)

loop_
_atom_type_symbol
_atom_type_description
_atom_type_scat_dispersion_real
_atom_type_scat_dispersion_imag
_atom_type_scat_source
C C 0.0181 0.0091 'International Tables Vol C Tables 4.2.6.8 and 6.1.1.4'
H H 0.0000 0.0000 'International Tables Vol C Tables 4.2.6.8 and 6.1.1.4'
N N 0.0311 0.0180 'International Tables Vol C Tables 4.2.6.8 and 6.1.1.4'
Al Al 0.2130 0.2455 'International Tables Vol C Tables 4.2.6.8 and 6.1.1.4'
Br Br -0.6763 1.2805 'International Tables Vol C Tables 4.2.6.8 and 6.1.1.4'

loop_
_exptl_crystal_face_index_h
_exptl_crystal_face_index_k
_exptl_crystal_face_index_l
_exptl_crystal_face_perp_dist
-2 3 -10 0.0209
6 4 1 0.0561
-6 -5 2 0.0328
-1 0 -10 0.0282
-4 7 -3 0.0300
0 1 10 0.0316
4 -7 5 0.0107

loop_
_geom_angle_atom_site_label_1
_geom_angle_atom_site_label_2
_geom_angle_atom_site_label_3
_geom_angle
_geom_angle_site_symmetry_1
_geom_angle_site_symmetry_3
_geom_angle_publ_flag
Br12 Al1 Br11 179.23(4) . . ?
N1 Al1 Br11 88.77(7) . . ?
N1 Al1 Br12 90.97(7) . . ?
N1 Al1 N3 87.98(9) . . ?
N2 Al1 Br11 90.41(7) . . ?
N2 Al1 Br12 89.85(7) . . ?
N2 Al1 N1 179.16(11) . . ?
N2 Al1 N3 91.85(9) . . ?
N3 Al1 Br11 90.20(7) . . ?
N3 Al1 Br12 90.52(7) . . ?
N4 Al1 Br11 90.05(7) . . ?
N4 Al1 Br12 89.22(7) . . ?
N4 Al1 N1 87.83(9) . . ?
N4 Al1 N2 92.35(9) . . ?
N4 Al1 N3 175.79(9) . . ?
Br21 Al2 Br22 110.79(5) . . ?
Br23 Al2 Br21 113.96(5) . . ?
Br23 Al2 Br22 115.10(5) . . ?
N5 Al2 Br21 106.24(9) . . ?
N5 Al2 Br22 104.11(9) . . ?
N5 Al2 Br23 105.58(10) . . ?
Br31 Al3 Br33 119.69(6) . . ?
Br31 Al3 Br35 108.28(4) . . ?
Br32 Al3 Br35 116.93(8) . . ?
Br34 Al3 Br32 103.22(12) . . ?
Br34 Al3 Br35 118.67(9) . . ?
Br35 Al3 Br33 110.02(4) . . ?
N6 Al3 Br31 107.43(10) . . ?
N6 Al3 Br33 105.91(9) . . ?
N6 Al3 Br32 106.45(14) . . ?
N6 Al3 Br34 106.19(13) . . ?
N6 Al3 Br35 104.41(9) . . ?
Br41 Al4 Br42 110.99(5) . . ?
Br41 Al4 Br43 111.10(4) . . ?
Br41 Al4 Br44 107.70(4) . . ?
Br42 Al4 Br44 108.60(4) . . ?
Br43 Al4 Br42 108.70(4) . . ?
Br43 Al4 Br44 109.70(4) . . ?
C111 N1 Al1 121.47(18) . . ?
C111 N1 C115 117.3(2) . . ?
C115 N1 Al1 121.05(18) . . ?
C211 N2 Al1 122.93(19) . . ?
C215 N2 Al1 119.91(19) . . ?
C215 N2 C211 117.2(2) . . ?
C311 N3 Al1 119.50(19) . . ?
C315 N3 Al1 122.37(19) . . ?
C315 N3 C311 116.9(2) . . ?
C411 N4 Al1 122.17(18) . . ?
C415 N4 Al1 120.73(19) . . ?
C415 N4 C411 116.8(2) . . ?
C320 N5 Al2 116.7(2) . . ?
C321 N5 Al2 125.2(2) . . ?
C321 N5 C320 118.1(3) . . ?
C420 N6 Al3 118.2(2) . . ?
C421 N6 Al3 123.3(2) . . ?
C421 N6 C420 118.3(3) . . ?
N1 C111 H111 118.5 . . ?
N1 C111 C112 122.9(2) . . ?
C112 C111 H111 118.5 . . ?
C111 C112 H112 120.2 . . ?
C111 C112 C113 119.6(3) . . ?
C113 C112 H112 120.2 . . ?
C112 C113 C114 117.5(2) . . ?
C112 C113 C116 119.5(3) . . ?
C114 C113 C116 123.0(3) . . ?
C113 C114 H114 120.1 . . ?
C115 C114 C113 119.8(3) . . ?
C115 C114 H114 120.1 . . ?
N1 C115 C114 122.8(3) . . ?
N1 C115 H115 118.6 . . ?
C114 C115 H115 118.6 . . ?
C113 C116 H116 117.9 . . ?
C116 C116 C113 124.1(4) 2_566 . ?
C116 C116 H116 117.9 2_566 . ?
N2 C211 H211 118.7 . . ?
N2 C211 C212 122.6(3) . . ?
C212 C211 H211 118.7 . . ?
C211 C212 H212 120.0 . . ?
C211 C212 C213 120.1(3) . . ?
C213 C212 H212 120.0 . . ?
C212 C213 C216 124.4(3) . . ?
C214 C213 C212 117.0(3) . . ?
C214 C213 C216 118.6(3) . . ?
C213 C214 H214 119.9 . . ?
C215 C214 C213 120.1(3) . . ?
C215 C214 H214 119.9 . . ?
N2 C215 C214 123.1(3) . . ?
N2 C215 H215 118.5 . . ?
C214 C215 H215 118.5 . . ?
C213 C216 H216 117.6 . . ?
C216 C216 C213 124.9(4) 2_776 . ?
C216 C216 H216 117.6 2_776 . ?
N3 C311 H311 118.4 . . ?
N3 C311 C312 123.2(3) . . ?
C312 C311 H311 118.4 . . ?
C311 C312 H312 120.2 . . ?
C311 C312 C313 119.7(3) . . ?
C313 C312 H312 120.2 . . ?
C312 C313 C316 121.8(3) . . ?
C314 C313 C312 117.0(3) . . ?
C314 C313 C316 121.0(3) . . ?
C313 C314 H314 120.2 . . ?
C315 C314 C313 119.6(3) . . ?
C315 C314 H314 120.2 . . ?
N3 C315 C314 122.9(3) . . ?
N3 C315 H315 118.5 . . ?
C314 C315 H315 118.5 . . ?
C313 C316 H316 119.8 . . ?
C317 C316 C313 120.5(3) . . ?
C317 C316 H316 119.8 . . ?
C316 C317 H317 116.8 . . ?
C316 C317 C318 126.4(3) . . ?
C318 C317 H317 116.8 . . ?
C319 C318 C317 117.7(3) . . ?
C322 C318 C317 124.6(3) . . ?
C322 C318 C319 117.7(3) . . ?
C318 C319 H319 120.0 . . ?
C320 C319 C318 120.0(3) . . ?
C320 C319 H319 120.0 . . ?
N5 C320 C319 122.2(3) . . ?
N5 C320 H320 118.9 . . ?
C319 C320 H320 118.9 . . ?
N5 C321 H321 118.7 . . ?
N5 C321 C322 122.7(3) . . ?
C322 C321 H321 118.7 . . ?
C318 C322 H322 120.4 . . ?
C321 C322 C318 119.3(3) . . ?
C321 C322 H322 120.4 . . ?
N4 C411 H411 118.4 . . ?
N4 C411 C412 123.3(2) . . ?
C412 C411 H411 118.4 . . ?
C411 C412 H412 120.2 . . ?
C411 C412 C413 119.7(3) . . ?
C413 C412 H412 120.2 . . ?
C412 C413 C416 123.5(3) . . ?
C414 C413 C412 117.0(3) . . ?
C414 C413 C416 119.5(3) . . ?
C413 C414 H414 120.1 . . ?
C415 C414 C413 119.8(3) . . ?
C415 C414 H414 120.1 . . ?
N4 C415 C414 123.2(3) . . ?
N4 C415 H415 118.4 . . ?
C414 C415 H415 118.4 . . ?
C413 C416 H416 117.2 . . ?
C417 C416 C413 125.5(3) . . ?
C417 C416 H416 117.2 . . ?
C416 C417 H417 118.0 . . ?
C416 C417 C418 123.9(3) . . ?
C418 C417 H417 118.0 . . ?
C419 C418 C417 120.0(3) . . ?
C419 C418 C422 117.2(3) . . ?
C422 C418 C417 122.8(3) . . ?
C418 C419 H419 120.0 . . ?
C420 C419 C418 120.0(3) . . ?
C420 C419 H419 120.0 . . ?
N6 C420 C419 122.2(3) . . ?
N6 C420 H420 118.9 . . ?
C419 C420 H420 118.9 . . ?
N6 C421 H421 118.9 . . ?
N6 C421 C422 122.2(3) . . ?
C422 C421 H421 118.9 . . ?
C418 C422 H422 120.0 . . ?
C421 C422 C418 120.0(3) . . ?
C421 C422 H422 120.0 . . ?

loop_
_geom_bond_atom_site_label_1
_geom_bond_atom_site_label_2
_geom_bond_distance
_geom_bond_site_symmetry_2
_geom_bond_publ_flag
Al1 Br11 2.4700(8) . ?
Al1 Br12 2.4621(8) . ?
Al1 N1 2.056(2) . ?
Al1 N2 2.051(2) . ?
Al1 N3 2.068(2) . ?
Al1 N4 2.049(2) . ?
Al2 Br21 2.2706(11) . ?
Al2 Br22 2.2732(11) . ?
Al2 Br23 2.2649(12) . ?
Al2 N5 1.950(3) . ?
Al3 Br31 2.2860(19) . ?
Al3 Br33 2.2934(17) . ?
Al3 Br32 2.254(5) . ?
Al3 Br34 2.246(4) . ?
Al3 Br35 2.2863(10) . ?
Al3 N6 1.936(3) . ?
Al4 Br41 2.2858(11) . ?
Al4 Br42 2.2962(10) . ?
Al4 Br43 2.2871(10) . ?
Al4 Br44 2.2980(10) . ?
N1 C111 1.350(3) . ?
N1 C115 1.352(3) . ?
N2 C211 1.353(4) . ?
N2 C215 1.345(4) . ?
N3 C311 1.353(4) . ?
N3 C315 1.349(4) . ?
N4 C411 1.357(4) . ?
N4 C415 1.349(4) . ?
N5 C320 1.356(4) . ?
N5 C321 1.352(4) . ?
N6 C420 1.348(4) . ?
N6 C421 1.348(4) . ?
C111 H111 0.9500 . ?
C111 C112 1.380(4) . ?
C112 H112 0.9500 . ?
C112 C113 1.393(4) . ?
C113 C114 1.395(4) . ?
C113 C116 1.462(4) . ?
C114 H114 0.9500 . ?
C114 C115 1.376(4) . ?
C115 H115 0.9500 . ?
C116 C116 1.328(6) 2_566 ?
C116 H116 0.9500 . ?
C211 H211 0.9500 . ?
C211 C212 1.384(4) . ?
C212 H212 0.9500 . ?
C212 C213 1.395(4) . ?
C213 C214 1.383(4) . ?
C213 C216 1.475(4) . ?
C214 H214 0.9500 . ?
C214 C215 1.383(4) . ?
C215 H215 0.9500 . ?
C216 C216 1.330(6) 2_776 ?
C216 H216 0.9500 . ?
C311 H311 0.9500 . ?
C311 C312 1.371(4) . ?
C312 H312 0.9500 . ?
C312 C313 1.401(4) . ?
C313 C314 1.393(4) . ?
C313 C316 1.471(4) . ?
C314 H314 0.9500 . ?
C314 C315 1.384(4) . ?
C315 H315 0.9500 . ?
C316 H316 0.9500 . ?
C316 C317 1.331(4) . ?
C317 H317 0.9500 . ?
C317 C318 1.470(4) . ?
C318 C319 1.400(4) . ?
C318 C322 1.397(4) . ?
C319 H319 0.9500 . ?
C319 C320 1.372(5) . ?
C320 H320 0.9500 . ?
C321 H321 0.9500 . ?
C321 C322 1.380(4) . ?
C322 H322 0.9500 . ?
C411 H411 0.9500 . ?
C411 C412 1.372(4) . ?
C412 H412 0.9500 . ?
C412 C413 1.403(4) . ?
C413 C414 1.397(4) . ?
C413 C416 1.465(4) . ?
C414 H414 0.9500 . ?
C414 C415 1.378(4) . ?
C415 H415 0.9500 . ?
C416 H416 0.9500 . ?
C416 C417 1.333(4) . ?
C417 H417 0.9500 . ?
C417 C418 1.467(4) . ?
C418 C419 1.388(4) . ?
C418 C422 1.402(5) . ?
C419 H419 0.9500 . ?
C419 C420 1.379(5) . ?
C420 H420 0.9500 . ?
C421 H421 0.9500 . ?
C421 C422 1.372(5) . ?
C422 H422 0.9500 . ?
